data_2104537
loop_
_publ_author_name
'Marsh, Richard E.'

_publ_section_title
;
 Space groups <i>P</i>1 and <i>Cc</i>: how are they doing?
;
_journal_coeditor_code BK5088
_journal_issue 6
_journal_name_full 'Acta Crystallographica Section B'
_journal_page_first 782
_journal_page_last 783
_journal_paper_doi 10.1107/S0108768109046448
_journal_volume 65
_journal_year 2009
_chemical_formula_sum 'C23 H24 Cu N2 O2'
_chemical_formula_weight 423.98
_chemical_name_systematic
;
(N,N'-bis(1-Benzylisopropylidene)propane-1,3-diamine-copper(ii)
;
_space_group_IT_number 15
_symmetry_cell_setting monoclinic
_symmetry_space_group_name_Hall '-C 2yc'
_symmetry_space_group_name_H-M 'C 1 2/c 1'
_cell_angle_alpha 90.00
_cell_angle_beta 116.97(3)
_cell_angle_gamma 90.00
_cell_formula_units_Z 4
_cell_length_a 12.188(2)
_cell_length_b 20.503(2)
_cell_length_c 9.154(2)
_cell_measurement_temperature 293(2)
_cell_volume 2038.7(8)
_diffrn_ambient_temperature 293(2)
_diffrn_radiation_monochromator graphite
_diffrn_radiation_source 'fine-focus sealed tube'
_diffrn_radiation_type CuK\a
_diffrn_radiation_wavelength 1.54178
_exptl_crystal_density_diffrn 1.381
_exptl_crystal_density_method 'not measured'
_exptl_crystal_F_000 884
_cod_data_source_file bk5088.cif
_cod_data_source_block DELWEX01
_cod_original_cell_volume 2038.7(6)
_cod_original_sg_symbol_H-M C2/c
_cod_database_code 2104537

loop_
_symmetry_equiv_pos_as_xyz
'x, y, z'
'-x, y, 1/2-z'
'x+1/2, y+1/2, z'
'1/2-x, 1/2+y, 1/2-z'
'-x, -y, -z'
'x, -y, z+1/2'
'1/2-x, 1/2-y, -z'
'x+1/2, -y+1/2, z+1/2'

loop_
_atom_site_label
_atom_site_type_symbol
_atom_site_fract_x
_atom_site_fract_y
_atom_site_fract_z
_atom_site_occupancy
Cu1 Cu 0.5 0.21267 0.25 1
O1 O 0.5848 0.1472 0.1921 1
N1 N 0.6264 0.2784 0.2984 1
C1 C 0.6757 0.1590 0.1606 1
C2 C 0.7416 0.2177 0.1930 1
C3 C 0.7192 0.2742 0.2644 1
C4 C 0.7140 0.1036 0.0884 1
C5 C 0.6285 0.0558 -0.0020 1
C6 C 0.6626 0.0047 -0.0714 1
C7 C 0.7802 -0.0004 -0.0507 1
C8 C 0.8672 0.0448 0.0419 1
C9 C 0.8340 0.0974 0.1096 1
C10 C 0.8114 0.3290 0.3018 1
C11 C 0.6046 0.3370 0.3762 1
C12 C 0.5 0.3780 0.25 1
H1 H 0.8030 0.2214 0.1560 1
H2 H 0.5480 0.0601 -0.0051 1
H3 H 0.5940 -0.0254 -0.1526 1
H4 H 0.8092 -0.0350 -0.0898 1
H5 H 0.9513 0.0394 0.0591 1
H6 H 0.9011 0.1378 0.1850 1
H7 H 0.8458 0.3340 0.4057 1
H8 H 0.8724 0.3204 0.2623 1
H9 H 0.7818 0.3713 0.2587 1
H10 H 0.5862 0.3194 0.4672 1
H11 H 0.6889 0.3607 0.4518 1
H12 H 0.4803 0.4044 0.3276 1

loop_
_geom_angle_atom_site_label_1
_geom_angle_atom_site_label_2
_geom_angle_atom_site_label_3
_geom_angle
_geom_angle_site_symmetry_1
_geom_angle_site_symmetry_2
_geom_angle_site_symmetry_3
_geom_angle_publ_flag
O1 Cu1 N1 94.47 . . . yes
O1 Cu1 O1 90.69 . . 2_655 yes
O1 Cu1 N1 153.91 . . 2_655 yes
O1 Cu1 N1 153.91 2_655 . . yes
N1 Cu1 N1 92.04 . . 2_655 yes
O1 Cu1 N1 94.47 2_655 . 2_655 yes
Cu1 O1 C1 123.97 . . . yes
Cu1 N1 C3 125.72 . . . yes
Cu1 N1 C11 112.10 . . . yes
C3 N1 C11 122.15 . . . yes
O1 C1 C2 125.62 . . . yes
O1 C1 C4 115.47 . . . yes
C2 C1 C4 118.89 . . . no
C1 C2 C3 126.01 . . . no
N1 C3 C2 122.24 . . . yes
N1 C3 C10 122.12 . . . yes
C2 C3 C10 115.63 . . . no
C1 C4 C5 119.85 . . . no
C1 C4 C9 121.89 . . . no
C5 C4 C9 118.26 . . . no
C4 C5 C6 120.33 . . . no
C5 C6 C7 120.71 . . . no
C6 C7 C8 120.22 . . . no
C7 C8 C9 119.90 . . . no
C4 C9 C8 120.54 . . . no
N1 C11 C12 110.68 . . . yes
C11 C12 C11 113.18 . . 2_655 no
C1 C2 H1 117.00 . . . no
C3 C2 H1 116.00 . . . no
C4 C5 H2 115.00 . . . no
C6 C5 H2 124.00 . . . no
C5 C6 H3 118.00 . . . no
C7 C6 H3 121.00 . . . no
C6 C7 H4 124.00 . . . no
C8 C7 H4 115.00 . . . no
C7 C8 H5 119.00 . . . no
C9 C8 H5 121.00 . . . no
C4 C9 H6 116.00 . . . no
C8 C9 H6 124.00 . . . no
C3 C10 H7 106.00 . . . no
C3 C10 H8 113.00 . . . no
C3 C10 H9 119.00 . . . no
H7 C10 H8 111.00 . . . no
H7 C10 H9 105.00 . . . no
H8 C10 H9 103.00 . . . no
N1 C11 H10 105.00 . . . no
N1 C11 H11 111.00 . . . no
C12 C11 H10 113.00 . . . no
C12 C11 H11 118.00 . . . no
H10 C11 H11 98.00 . . . no
C11 C12 H12 98.00 . . . no
C11 C12 H12 117.00 . . 2_655 no
C11 C12 H12 117.00 2_655 . . no
H12 C12 H12 115.00 . . 2_655 no
C11 C12 H12 98.00 2_655 . 2_655 no

loop_
_geom_bond_atom_site_label_1
_geom_bond_atom_site_label_2
_geom_bond_distance
_geom_bond_site_symmetry_1
_geom_bond_site_symmetry_2
_geom_bond_publ_flag
Cu1 O1 1.9099 . . yes
Cu1 N1 1.9408 . . yes
Cu1 O1 1.9099 . 2_655 yes
Cu1 N1 1.9408 . 2_655 yes
O1 C1 1.2880 . . yes
N1 C3 1.3049 . . yes
N1 C11 1.4809 . . yes
C1 C2 1.4020 . . no
C1 C4 1.4916 . . no
C2 C3 1.4162 . . no
C3 C10 1.5144 . . no
C4 C5 1.3961 . . no
C4 C9 1.3912 . . no
C5 C6 1.3833 . . no
C6 C7 1.3619 . . no
C7 C8 1.3735 . . no
C8 C9 1.3922 . . no
C11 C12 1.5266 . . no
C2 H1 0.9500 . . no
C5 H2 0.9700 . . no
C6 H3 1.0300 . . no
C7 H4 0.9300 . . no
C8 H5 0.9700 . . no
C9 H6 1.1500 . . no
C10 H7 0.8500 . . no
C10 H8 0.9800 . . no
C10 H9 0.9500 . . no
C11 H10 1.0200 . . no
C11 H11 1.0600 . . no
C12 H12 1.0000 . . no
C12 H12 1.0000 . 2_655 no
